data_4308035
loop_
_publ_author_name
'Sonia Nieto'
'Julio P\'erez'
'Luc\'ia Riera'
'V\'ictor Riera'
'Daniel Miguel'
'James A. Golen'
'Arnold L. Rheingold'

_publ_contact_author
;
     JULIO PEREZ
     Departamento de Quimica Organica e Inorganica 
     IUQOEM - Facultad de Quimica
     Universidad de Oviedo-CSIC
     C/ Julian Claveria s/n
     33006 Oviedo  (ASTURIAS)
     SPAIN
;
_publ_contact_author_email japm@uniovi.es
_publ_contact_author_fax +34-85-103446
_publ_contact_author_phone +34-85-102985
_publ_section_title
;
Pyrazole Complexes as Anion Receptors: Effects of Changing the Metal, the
Pyrazole Substitution Pattern, and the Number of Pyrazole Ligands
;
_journal_name_full 'Inorganic Chemistry'
_journal_page_first 3407
_journal_page_last 3418
_journal_paper_doi 10.1021/ic0700046
_journal_volume 46
_journal_year 2007
_chemical_formula_sum 'C56 H48 B F24 Mn N6 O3'
_chemical_formula_weight 1374.75
_chemical_name_systematic
; 
 ? 
;
_space_group_IT_number 2
_symmetry_cell_setting triclinic
_symmetry_space_group_name_Hall '-P 1'
_symmetry_space_group_name_H-M 'P -1'
_atom_sites_solution_hydrogens geom
_atom_sites_solution_primary direct
_atom_sites_solution_secondary difmap
_audit_creation_method SHELXL-97
_cell_angle_alpha 74.826(14)
_cell_angle_beta 76.374(15)
_cell_angle_gamma 83.188(14)
_cell_formula_units_Z 2
_cell_length_a 10.814(7)
_cell_length_b 15.800(7)
_cell_length_c 19.850(9)
_cell_measurement_temperature 296(2)
_cell_volume 3175(3)
_computing_cell_refinement 'Bruker SMART'
_computing_data_collection 'Bruker SMART'
_computing_data_reduction 'Bruker SHELXTL'
_computing_molecular_graphics 'Bruker SHELXTL'
_computing_publication_material 'Bruker SHELXTL'
_computing_structure_refinement 'SHELXL-97 (Sheldrick, 1997)'
_computing_structure_solution 'SHELXS-97 (Sheldrick, 1990)'
_diffrn_ambient_temperature 296(2)
_diffrn_measured_fraction_theta_full 0.971
_diffrn_measured_fraction_theta_max 0.971
_diffrn_measurement_device_type 'CCD area detector'
_diffrn_measurement_method 'phi and omega scans'
_diffrn_radiation_monochromator graphite
_diffrn_radiation_source 'fine-focus sealed tube'
_diffrn_radiation_type MoK\a
_diffrn_radiation_wavelength 0.71073
_diffrn_reflns_av_R_equivalents 0.0207
_diffrn_reflns_av_sigmaI/netI 0.0314
_diffrn_reflns_limit_h_max 12
_diffrn_reflns_limit_h_min -11
_diffrn_reflns_limit_k_max 17
_diffrn_reflns_limit_k_min -17
_diffrn_reflns_limit_l_max 22
_diffrn_reflns_limit_l_min -22
_diffrn_reflns_number 14582
_diffrn_reflns_theta_full 23.68
_diffrn_reflns_theta_max 23.68
_diffrn_reflns_theta_min 1.09
_exptl_absorpt_coefficient_mu 0.324
_exptl_absorpt_correction_T_max 1.000000
_exptl_absorpt_correction_T_min 0.768587
_exptl_absorpt_correction_type multi-scan
_exptl_absorpt_process_details SADABS
_exptl_crystal_colour YELLOW
_exptl_crystal_density_diffrn 1.438
_exptl_crystal_density_method 'not measured'
_exptl_crystal_description BLOCK
_exptl_crystal_F_000 1392
_exptl_crystal_size_max 0.48
_exptl_crystal_size_mid 0.35
_exptl_crystal_size_min 0.18
_refine_diff_density_max 1.073
_refine_diff_density_min -0.599
_refine_diff_density_rms 0.075
_refine_ls_extinction_coef 0.0008(7)
_refine_ls_extinction_expression Fc^*^=kFc[1+0.001xFc^2^\l^3^/sin(2\q)]^-1/4^
_refine_ls_extinction_method SHELXL
_refine_ls_goodness_of_fit_ref 1.061
_refine_ls_hydrogen_treatment mixed
_refine_ls_matrix_type full
_refine_ls_number_parameters 842
_refine_ls_number_reflns 9319
_refine_ls_number_restraints 0
_refine_ls_restrained_S_all 1.061
_refine_ls_R_factor_all 0.1011
_refine_ls_R_factor_gt 0.0771
_refine_ls_shift/su_max 0.001
_refine_ls_shift/su_mean 0.000
_refine_ls_structure_factor_coef Fsqd
_refine_ls_weighting_details 'calc w=1/[\s^2^(Fo^2^)+(0.1383P)^2^+4.2917P] where P=(Fo^2^+2Fc^2^)/3'
_refine_ls_weighting_scheme calc
_refine_ls_wR_factor_gt 0.2172
_refine_ls_wR_factor_ref 0.2442
_reflns_number_gt 6825
_reflns_number_total 9319
_reflns_threshold_expression >2sigma(I)
_cod_data_source_file ic0700046si20070102_075057_03.cif
_cod_data_source_block Compound_4b_(sn191am)
_cod_depositor_comments
;
The following automatic conversions were performed:
'_symmetry_cell_setting' value 'Triclinic' changed to 'triclinic'
according to '/home/saulius/struct/CIF-dictionaries/cif_core.dic'
dictionary named 'cif_core.dic' version 2.4.1 from 2010-06-29.

Automatic conversion script
Id: cif_fix_enum 1527 2010-12-29 10:47:43Z saulius 
;
_cod_database_code 4308035

loop_
_symmetry_equiv_pos_as_xyz
'x, y, z'
'-x, -y, -z'

loop_
_atom_site_label
_atom_site_type_symbol
_atom_site_fract_x
_atom_site_fract_y
_atom_site_fract_z
_atom_site_U_iso_or_equiv
_atom_site_adp_type
_atom_site_occupancy
_atom_site_symmetry_multiplicity
_atom_site_calc_flag
_atom_site_refinement_flags
_atom_site_disorder_assembly
_atom_site_disorder_group
Mn1 Mn 0.63595(7) 0.78005(5) 0.60967(4) 0.0473(3) Uani 1 1 d . . .
N1 N 0.4651(4) 0.8500(2) 0.5959(2) 0.0492(9) Uani 1 1 d . . .
N2 N 0.3614(4) 0.8522(3) 0.6501(3) 0.0509(11) Uani 1 1 d . . .
N3 N 0.5638(4) 0.7533(3) 0.7195(2) 0.0498(10) Uani 1 1 d . . .
N4 N 0.4862(4) 0.6885(3) 0.7579(2) 0.0571(11) Uani 1 1 d . . .
N5 N 0.5458(4) 0.6701(2) 0.6109(2) 0.0482(9) Uani 1 1 d . . .
N6 N 0.5900(4) 0.5852(3) 0.6359(2) 0.0507(10) Uani 1 1 d . . .
C1 C 0.7856(5) 0.7192(3) 0.6215(2) 0.0544(12) Uani 1 1 d . . .
O1 O 0.8841(4) 0.6839(3) 0.6259(2) 0.0795(12) Uani 1 1 d . . .
C2 C 0.6968(5) 0.8029(4) 0.5134(3) 0.0570(13) Uani 1 1 d . . .
O2 O 0.7389(4) 0.8177(3) 0.4535(2) 0.0858(13) Uani 1 1 d . . .
C3 C 0.7062(5) 0.8793(4) 0.6103(3) 0.0593(13) Uani 1 1 d . . .
O3 O 0.7526(5) 0.9404(3) 0.6081(3) 0.0885(13) Uani 1 1 d . . .
C11 C 0.2560(5) 0.8924(3) 0.6281(3) 0.0507(12) Uani 1 1 d . . .
C12 C 0.2931(6) 0.9185(4) 0.5552(3) 0.0661(15) Uani 1 1 d . . .
H12 H 0.2424 0.9485 0.5235 0.079 Uiso 1 1 calc R . .
C13 C 0.4204(5) 0.8917(3) 0.5380(3) 0.0619(14) Uani 1 1 d . . .
H13 H 0.4691 0.9016 0.4916 0.074 Uiso 1 1 calc R . .
C14 C 0.1282(5) 0.8977(4) 0.6792(3) 0.0614(14) Uani 1 1 d . . .
C15 C 0.1455(7) 0.8950(6) 0.7532(4) 0.102(2) Uani 1 1 d . . .
H15A H 0.1890 0.8403 0.7717 0.153 Uiso 1 1 calc R . .
H15B H 0.0636 0.9002 0.7841 0.153 Uiso 1 1 calc R . .
H15C H 0.1949 0.9428 0.7507 0.153 Uiso 1 1 calc R . .
C16 C 0.0556(8) 0.9840(6) 0.6512(5) 0.134(4) Uani 1 1 d . . .
H16A H 0.1021 1.0325 0.6503 0.201 Uiso 1 1 calc R . .
H16B H -0.0271 0.9868 0.6819 0.201 Uiso 1 1 calc R . .
H16C H 0.0462 0.9868 0.6037 0.201 Uiso 1 1 calc R . .
C17 C 0.0547(8) 0.8205(6) 0.6819(5) 0.119(3) Uani 1 1 d . . .
H17A H 0.0377 0.8255 0.6356 0.179 Uiso 1 1 calc R . .
H17B H -0.0244 0.8204 0.7162 0.179 Uiso 1 1 calc R . .
H17C H 0.1043 0.7667 0.6954 0.179 Uiso 1 1 calc R . .
C21 C 0.4533(6) 0.6851(4) 0.8277(3) 0.0645(14) Uani 1 1 d . . .
C22 C 0.5101(8) 0.7514(5) 0.8364(3) 0.096(2) Uani 1 1 d . . .
H22 H 0.5062 0.7668 0.8790 0.115 Uiso 1 1 calc R . .
C23 C 0.5756(7) 0.7920(4) 0.7692(3) 0.0825(19) Uani 1 1 d . . .
H23 H 0.6227 0.8409 0.7599 0.099 Uiso 1 1 calc R . .
C24 C 0.3678(7) 0.6174(5) 0.8800(3) 0.090(2) Uani 1 1 d . . .
C25 C 0.2574(13) 0.6073(10) 0.8502(7) 0.226(8) Uani 1 1 d . . .
H25A H 0.2048 0.5633 0.8836 0.340 Uiso 1 1 calc R . .
H25B H 0.2881 0.5898 0.8061 0.340 Uiso 1 1 calc R . .
H25C H 0.2082 0.6623 0.8416 0.340 Uiso 1 1 calc R . .
C26 C 0.4423(14) 0.5304(8) 0.8919(11) 0.290(13) Uani 1 1 d . . .
H26A H 0.4217 0.5007 0.9416 0.435 Uiso 1 1 calc R . .
H26B H 0.5319 0.5396 0.8778 0.435 Uiso 1 1 calc R . .
H26C H 0.4211 0.4952 0.8640 0.435 Uiso 1 1 calc R . .
C27 C 0.3200(17) 0.6403(10) 0.9486(6) 0.242(9) Uani 1 1 d . . .
H27A H 0.2685 0.6944 0.9418 0.364 Uiso 1 1 calc R . .
H27B H 0.3905 0.6470 0.9681 0.364 Uiso 1 1 calc R . .
H27C H 0.2694 0.5945 0.9811 0.364 Uiso 1 1 calc R . .
C31 C 0.5109(5) 0.5257(3) 0.6369(3) 0.0570(13) Uani 1 1 d . . .
C32 C 0.4103(7) 0.5744(4) 0.6117(4) 0.0822(19) Uani 1 1 d . . .
H32 H 0.3382 0.5525 0.6062 0.099 Uiso 1 1 calc R . .
C33 C 0.4357(6) 0.6619(4) 0.5960(3) 0.0676(15) Uani 1 1 d . . .
H33 H 0.3826 0.7085 0.5775 0.081 Uiso 1 1 calc R . .
C34 C 0.5388(6) 0.4270(3) 0.6602(3) 0.0664(15) Uani 1 1 d . . .
C35 C 0.6494(7) 0.4053(4) 0.6996(4) 0.094(2) Uani 1 1 d . . .
H35A H 0.7250 0.4307 0.6683 0.141 Uiso 1 1 calc R . .
H35B H 0.6645 0.3428 0.7140 0.141 Uiso 1 1 calc R . .
H35C H 0.6280 0.4291 0.7410 0.141 Uiso 1 1 calc R . .
C36 C 0.5750(7) 0.3916(4) 0.5924(4) 0.0875(19) Uani 1 1 d . . .
H36A H 0.5058 0.4050 0.5678 0.131 Uiso 1 1 calc R . .
H36B H 0.5920 0.3291 0.6054 0.131 Uiso 1 1 calc R . .
H36C H 0.6497 0.4186 0.5616 0.131 Uiso 1 1 calc R . .
C37 C 0.4185(7) 0.3860(4) 0.7084(4) 0.097(2) Uani 1 1 d . . .
H37A H 0.3944 0.4098 0.7498 0.146 Uiso 1 1 calc R . .
H37B H 0.4343 0.3235 0.7231 0.146 Uiso 1 1 calc R . .
H37C H 0.3508 0.3987 0.6828 0.146 Uiso 1 1 calc R . .
B51 B 0.9886(5) 0.2204(3) 0.7856(3) 0.0403(11) Uani 1 1 d . . .
C51 C 0.9897(4) 0.2586(3) 0.6996(2) 0.0388(10) Uani 1 1 d . . .
C52 C 1.0631(4) 0.3283(3) 0.6576(2) 0.0435(10) Uani 1 1 d . . .
H52 H 1.1102 0.3548 0.6792 0.052 Uiso 1 1 calc R . .
C53 C 1.0683(4) 0.3595(3) 0.5844(2) 0.0456(11) Uani 1 1 d . . .
C54 C 1.0007(4) 0.3222(3) 0.5497(2) 0.0464(11) Uani 1 1 d . . .
H54 H 1.0031 0.3436 0.5011 0.056 Uiso 1 1 calc R . .
C55 C 0.9295(4) 0.2520(3) 0.5897(2) 0.0440(10) Uani 1 1 d . . .
C56 C 0.9233(4) 0.2216(3) 0.6622(2) 0.0424(10) Uani 1 1 d . . .
H56 H 0.8733 0.1747 0.6874 0.051 Uiso 1 1 calc R . .
C57 C 1.1536(5) 0.4314(4) 0.5434(3) 0.0618(14) Uani 1 1 d . . .
C58 C 0.8630(5) 0.2078(4) 0.5513(3) 0.0592(13) Uani 1 1 d . . .
C61 C 0.8558(4) 0.1711(3) 0.8244(2) 0.0407(10) Uani 1 1 d . . .
C62 C 0.8445(4) 0.0831(3) 0.8254(2) 0.0444(11) Uani 1 1 d . . .
H62 H 0.9159 0.0511 0.8063 0.053 Uiso 1 1 calc R . .
C63 C 0.7301(4) 0.0419(3) 0.8541(2) 0.0477(11) Uani 1 1 d . . .
C64 C 0.6218(4) 0.0875(3) 0.8829(2) 0.0525(12) Uani 1 1 d . . .
H64 H 0.5453 0.0603 0.9019 0.063 Uiso 1 1 calc R . .
C65 C 0.6296(4) 0.1737(3) 0.8829(2) 0.0514(12) Uani 1 1 d . . .
C66 C 0.7439(4) 0.2140(3) 0.8551(2) 0.0480(11) Uani 1 1 d . . .
H66 H 0.7466 0.2720 0.8569 0.058 Uiso 1 1 calc R . .
C67 C 0.7279(6) -0.0507(4) 0.8533(4) 0.0695(15) Uani 1 1 d . . .
C68 C 0.5133(5) 0.2234(5) 0.9141(3) 0.0733(17) Uani 1 1 d . . .
C71 C 0.9948(4) 0.3009(3) 0.8235(2) 0.0427(10) Uani 1 1 d . . .
C72 C 0.9319(5) 0.3840(3) 0.8021(3) 0.0532(12) Uani 1 1 d . . .
H72 H 0.8926 0.3946 0.7636 0.064 Uiso 1 1 calc R . .
C73 C 0.9272(5) 0.4503(3) 0.8371(3) 0.0576(13) Uani 1 1 d . . .
C74 C 0.9835(5) 0.4367(3) 0.8951(3) 0.0581(13) Uani 1 1 d . . .
H74 H 0.9802 0.4811 0.9184 0.070 Uiso 1 1 calc R . .
C75 C 1.0448(5) 0.3560(3) 0.9177(3) 0.0523(12) Uani 1 1 d . . .
C76 C 1.0496(5) 0.2898(3) 0.8821(2) 0.0487(11) Uani 1 1 d . . .
H76 H 1.0913 0.2360 0.8984 0.058 Uiso 1 1 calc R . .
C77 C 0.8596(10) 0.5374(4) 0.8123(4) 0.102(3) Uani 1 1 d . . .
C78 C 1.1044(7) 0.3401(4) 0.9802(3) 0.0723(16) Uani 1 1 d . . .
C81 C 1.1142(4) 0.1506(3) 0.7954(2) 0.0389(10) Uani 1 1 d . . .
C82 C 1.1168(4) 0.0861(3) 0.8590(2) 0.0446(10) Uani 1 1 d . . .
H82 H 1.0444 0.0815 0.8957 0.053 Uiso 1 1 calc R . .
C83 C 1.2227(5) 0.0283(3) 0.8700(2) 0.0495(11) Uani 1 1 d . . .
C84 C 1.3333(5) 0.0331(3) 0.8169(3) 0.0516(12) Uani 1 1 d . . .
H84 H 1.4043 -0.0048 0.8237 0.062 Uiso 1 1 calc R . .
C85 C 1.3344(4) 0.0965(3) 0.7530(2) 0.0480(11) Uani 1 1 d . . .
C86 C 1.2277(4) 0.1533(3) 0.7427(2) 0.0445(10) Uani 1 1 d . . .
H86 H 1.2316 0.1946 0.6993 0.053 Uiso 1 1 calc R . .
C87 C 1.2190(6) -0.0377(5) 0.9375(3) 0.0784(18) Uani 1 1 d . . .
C88 C 1.4517(5) 0.1005(5) 0.6955(3) 0.0729(17) Uani 1 1 d . . .
F1 F 1.2767(3) 0.4070(3) 0.5405(2) 0.1092(15) Uani 1 1 d . . .
F2 F 1.1423(4) 0.4627(2) 0.47532(17) 0.0884(11) Uani 1 1 d . . .
F3 F 1.1326(4) 0.5011(2) 0.5717(2) 0.1012(13) Uani 1 1 d . . .
F4 F 0.9430(4) 0.1541(3) 0.5172(2) 0.1093(14) Uani 1 1 d . . .
F5 F 0.8131(4) 0.2625(3) 0.5005(2) 0.1049(14) Uani 1 1 d . . .
F6 F 0.7720(5) 0.1598(4) 0.5926(2) 0.131(2) Uani 1 1 d . . .
F7 F 0.8094(5) -0.1029(3) 0.8851(4) 0.150(2) Uani 1 1 d . . .
F8 F 0.7643(5) -0.0634(3) 0.7859(3) 0.137(2) Uani 1 1 d . . .
F9 F 0.6158(4) -0.0833(3) 0.8770(3) 0.1134(15) Uani 1 1 d . . .
F10 F 0.4130(5) 0.2069(7) 0.9009(7) 0.262(6) Uani 1 1 d . . .
F11 F 0.4926(7) 0.2154(6) 0.9786(3) 0.224(5) Uani 1 1 d . . .
F12 F 0.5105(6) 0.3069(4) 0.8889(4) 0.202(4) Uani 1 1 d . . .
F13 F 0.7901(6) 0.5428(3) 0.7670(3) 0.139(2) Uani 1 1 d . . .
F14 F 0.9389(8) 0.5989(4) 0.7824(6) 0.225(5) Uani 1 1 d . . .
F15 F 0.7888(10) 0.5684(5) 0.8649(4) 0.216(4) Uani 1 1 d . . .
F16 F 1.0758(8) 0.3946(5) 1.0168(4) 0.215(4) Uani 1 1 d . . .
F17 F 1.2218(6) 0.3311(9) 0.9667(4) 0.247(6) Uani 1 1 d . . .
F18 F 1.0815(13) 0.2684(5) 1.0240(4) 0.258(6) Uani 1 1 d . . .
F19 F 1.1608(7) -0.0146(5) 0.9935(2) 0.181(3) Uani 1 1 d . . .
F20 F 1.1429(11) -0.1002(5) 0.9441(4) 0.242(5) Uani 1 1 d . . .
F21 F 1.3204(5) -0.0782(6) 0.9488(3) 0.227(5) Uani 1 1 d . . .
F22 F 1.4569(7) 0.0410(4) 0.6586(4) 0.191(3) Uani 1 1 d . . .
F23 F 1.5532(4) 0.0899(8) 0.7163(3) 0.250(5) Uani 1 1 d . . .
F24 F 1.4576(4) 0.1709(3) 0.6427(2) 0.1148(15) Uani 1 1 d . . .
H2 H 0.368(4) 0.834(3) 0.686(3) 0.033(14) Uiso 1 1 d . . .
H4 H 0.472(4) 0.655(3) 0.736(2) 0.040(13) Uiso 1 1 d . . .
H6 H 0.662(6) 0.574(4) 0.649(3) 0.072(18) Uiso 1 1 d . . .

loop_
_atom_site_aniso_label
_atom_site_aniso_U_11
_atom_site_aniso_U_22
_atom_site_aniso_U_33
_atom_site_aniso_U_23
_atom_site_aniso_U_13
_atom_site_aniso_U_12
Mn1 0.0476(5) 0.0488(5) 0.0445(4) -0.0089(3) -0.0074(3) -0.0091(3)
N1 0.052(2) 0.047(2) 0.045(2) -0.0103(18) -0.0039(19) -0.0049(18)
N2 0.054(3) 0.056(3) 0.042(3) -0.009(2) -0.012(2) -0.005(2)
N3 0.055(2) 0.050(2) 0.047(2) -0.0102(18) -0.0099(19) -0.0143(19)
N4 0.068(3) 0.057(3) 0.049(3) -0.015(2) -0.009(2) -0.018(2)
N5 0.055(2) 0.042(2) 0.051(2) -0.0134(17) -0.0155(19) -0.0031(18)
N6 0.048(2) 0.047(2) 0.060(3) -0.0124(19) -0.016(2) -0.0061(19)
C1 0.058(3) 0.060(3) 0.043(3) -0.007(2) -0.009(2) -0.012(3)
O1 0.059(3) 0.103(3) 0.072(3) -0.015(2) -0.020(2) 0.007(2)
C2 0.052(3) 0.062(3) 0.054(3) -0.013(2) -0.010(3) 0.001(2)
O2 0.080(3) 0.112(4) 0.050(2) -0.007(2) -0.003(2) 0.009(2)
C3 0.060(3) 0.061(3) 0.053(3) -0.005(2) -0.009(2) -0.012(3)
O3 0.104(3) 0.063(3) 0.101(3) -0.008(2) -0.023(3) -0.042(2)
C11 0.052(3) 0.047(3) 0.058(3) -0.016(2) -0.017(2) -0.004(2)
C12 0.067(4) 0.063(3) 0.066(4) -0.006(3) -0.026(3) 0.004(3)
C13 0.066(4) 0.061(3) 0.050(3) -0.003(2) -0.010(3) 0.001(3)
C14 0.050(3) 0.068(3) 0.071(3) -0.025(3) -0.014(3) -0.001(2)
C15 0.071(4) 0.165(8) 0.081(5) -0.064(5) 0.000(4) -0.002(4)
C16 0.090(6) 0.119(7) 0.151(8) -0.010(6) 0.005(5) 0.042(5)
C17 0.095(5) 0.138(7) 0.134(7) -0.069(6) 0.023(5) -0.060(5)
C21 0.075(4) 0.066(3) 0.048(3) -0.011(2) -0.004(3) -0.012(3)
C22 0.132(6) 0.113(6) 0.050(3) -0.031(3) 0.001(4) -0.055(5)
C23 0.111(5) 0.088(4) 0.057(3) -0.025(3) -0.002(3) -0.052(4)
C24 0.103(5) 0.087(5) 0.062(4) 0.002(3) 0.005(4) -0.034(4)
C25 0.199(13) 0.295(18) 0.156(10) 0.078(11) -0.043(9) -0.186(14)
C26 0.190(13) 0.112(9) 0.39(3) 0.116(13) 0.075(15) -0.001(9)
C27 0.34(2) 0.265(17) 0.103(8) -0.073(9) 0.107(11) -0.193(16)
C31 0.068(3) 0.054(3) 0.056(3) -0.014(2) -0.022(3) -0.013(3)
C32 0.089(4) 0.064(4) 0.115(5) -0.021(3) -0.058(4) -0.014(3)
C33 0.073(4) 0.058(3) 0.085(4) -0.017(3) -0.045(3) -0.004(3)
C34 0.075(4) 0.050(3) 0.077(4) -0.012(3) -0.022(3) -0.013(3)
C35 0.107(5) 0.060(4) 0.123(6) -0.009(4) -0.057(5) 0.001(3)
C36 0.106(5) 0.067(4) 0.094(5) -0.033(3) -0.010(4) -0.014(4)
C37 0.110(6) 0.069(4) 0.100(5) -0.001(4) -0.012(4) -0.026(4)
B51 0.046(3) 0.040(3) 0.033(3) -0.007(2) -0.006(2) -0.006(2)
C51 0.037(2) 0.038(2) 0.041(2) -0.0101(18) -0.0089(19) -0.0016(18)
C52 0.042(2) 0.046(3) 0.046(3) -0.010(2) -0.013(2) -0.008(2)
C53 0.043(3) 0.050(3) 0.040(2) -0.006(2) -0.007(2) -0.007(2)
C54 0.046(3) 0.055(3) 0.034(2) -0.006(2) -0.007(2) -0.002(2)
C55 0.045(3) 0.048(3) 0.043(3) -0.018(2) -0.010(2) -0.001(2)
C56 0.045(3) 0.041(2) 0.042(2) -0.0110(19) -0.008(2) -0.0071(19)
C57 0.063(4) 0.065(4) 0.054(3) 0.002(3) -0.015(3) -0.021(3)
C58 0.069(3) 0.071(3) 0.041(3) -0.015(3) -0.013(3) -0.015(3)
C61 0.041(2) 0.046(3) 0.035(2) -0.0083(19) -0.0088(19) -0.0013(19)
C62 0.041(2) 0.051(3) 0.041(2) -0.012(2) -0.006(2) -0.004(2)
C63 0.047(3) 0.053(3) 0.043(2) -0.008(2) -0.011(2) -0.009(2)
C64 0.039(3) 0.069(3) 0.046(3) -0.007(2) -0.009(2) -0.008(2)
C65 0.043(3) 0.062(3) 0.043(3) -0.009(2) -0.004(2) 0.002(2)
C66 0.051(3) 0.048(3) 0.043(2) -0.011(2) -0.007(2) 0.002(2)
C67 0.059(3) 0.057(3) 0.091(4) -0.013(3) -0.013(3) -0.015(3)
C68 0.044(3) 0.087(5) 0.073(4) -0.011(3) 0.006(3) 0.005(3)
C71 0.045(3) 0.040(2) 0.042(2) -0.0094(19) -0.006(2) -0.0043(19)
C72 0.062(3) 0.051(3) 0.051(3) -0.012(2) -0.020(2) -0.005(2)
C73 0.072(3) 0.042(3) 0.061(3) -0.014(2) -0.017(3) -0.001(2)
C74 0.070(3) 0.049(3) 0.062(3) -0.024(2) -0.013(3) -0.007(2)
C75 0.050(3) 0.060(3) 0.053(3) -0.023(2) -0.013(2) -0.004(2)
C76 0.054(3) 0.049(3) 0.045(3) -0.016(2) -0.012(2) 0.002(2)
C77 0.175(8) 0.052(4) 0.105(5) -0.035(4) -0.076(6) 0.017(5)
C78 0.087(5) 0.075(4) 0.068(4) -0.034(3) -0.035(3) 0.018(3)
C81 0.044(2) 0.040(2) 0.034(2) -0.0096(18) -0.0100(19) -0.0058(18)
C82 0.043(3) 0.055(3) 0.035(2) -0.011(2) -0.0076(19) -0.003(2)
C83 0.052(3) 0.057(3) 0.040(2) -0.009(2) -0.016(2) 0.001(2)
C84 0.043(3) 0.061(3) 0.052(3) -0.015(2) -0.016(2) 0.006(2)
C85 0.040(3) 0.059(3) 0.046(3) -0.015(2) -0.006(2) -0.003(2)
C86 0.043(3) 0.050(3) 0.037(2) -0.0060(19) -0.004(2) -0.007(2)
C87 0.071(4) 0.090(5) 0.054(4) 0.006(3) -0.006(3) 0.011(4)
C88 0.049(3) 0.096(5) 0.060(3) -0.010(3) -0.001(3) 0.009(3)
F1 0.050(2) 0.120(3) 0.129(3) 0.028(3) -0.017(2) -0.030(2)
F2 0.098(3) 0.097(3) 0.059(2) 0.0180(18) -0.0162(18) -0.044(2)
F3 0.141(4) 0.072(2) 0.089(3) -0.010(2) -0.010(2) -0.054(2)
F4 0.119(3) 0.119(3) 0.127(3) -0.088(3) -0.042(3) 0.014(3)
F5 0.135(3) 0.102(3) 0.106(3) -0.024(2) -0.083(3) -0.004(2)
F6 0.151(4) 0.193(5) 0.071(2) -0.034(3) -0.008(2) -0.124(4)
F7 0.161(5) 0.054(2) 0.259(7) -0.020(3) -0.116(5) 0.003(3)
F8 0.175(5) 0.110(3) 0.133(4) -0.075(3) 0.030(3) -0.065(3)
F9 0.080(3) 0.080(3) 0.173(4) -0.037(3) 0.014(3) -0.041(2)
F10 0.056(3) 0.333(11) 0.498(16) -0.318(12) -0.039(5) 0.043(4)
F11 0.208(7) 0.319(10) 0.082(4) -0.053(4) 0.003(4) 0.169(7)
F12 0.143(5) 0.115(4) 0.239(7) -0.001(4) 0.090(5) 0.057(4)
F13 0.199(5) 0.071(3) 0.183(5) -0.034(3) -0.134(5) 0.038(3)
F14 0.225(7) 0.068(3) 0.381(13) 0.054(5) -0.168(9) -0.047(4)
F15 0.340(11) 0.159(6) 0.166(6) -0.090(5) -0.111(7) 0.152(7)
F16 0.328(9) 0.225(7) 0.191(6) -0.169(6) -0.200(7) 0.161(7)
F17 0.110(4) 0.515(18) 0.173(6) -0.185(9) -0.092(5) 0.110(7)
F18 0.496(17) 0.171(6) 0.170(6) 0.046(5) -0.244(10) -0.112(8)
F19 0.226(7) 0.194(6) 0.058(3) 0.018(3) -0.004(3) 0.075(5)
F20 0.374(12) 0.162(6) 0.180(7) 0.105(6) -0.145(8) -0.136(8)
F21 0.109(4) 0.320(9) 0.116(4) 0.112(5) 0.005(3) 0.089(5)
F22 0.208(6) 0.147(5) 0.179(6) -0.095(4) 0.120(5) -0.048(4)
F23 0.040(2) 0.572(16) 0.082(3) -0.004(6) 0.000(2) 0.002(5)
F24 0.083(3) 0.121(3) 0.098(3) 0.006(3) 0.027(2) -0.008(2)

loop_
_atom_type_symbol
_atom_type_description
_atom_type_scat_dispersion_real
_atom_type_scat_dispersion_imag
_atom_type_scat_source
C C 0.0033 0.0016 'International Tables Vol C Tables 4.2.6.8 and 6.1.1.4'
H H 0.0000 0.0000 'International Tables Vol C Tables 4.2.6.8 and 6.1.1.4'
B B 0.0013 0.0007 'International Tables Vol C Tables 4.2.6.8 and 6.1.1.4'
N N 0.0061 0.0033 'International Tables Vol C Tables 4.2.6.8 and 6.1.1.4'
O O 0.0106 0.0060 'International Tables Vol C Tables 4.2.6.8 and 6.1.1.4'
F F 0.0171 0.0103 'International Tables Vol C Tables 4.2.6.8 and 6.1.1.4'
Mn Mn 0.3368 0.7283 'International Tables Vol C Tables 4.2.6.8 and 6.1.1.4'

loop_
_geom_angle_atom_site_label_1
_geom_angle_atom_site_label_2
_geom_angle_atom_site_label_3
_geom_angle
_geom_angle_site_symmetry_1
_geom_angle_site_symmetry_3
_geom_angle_publ_flag
C1 Mn1 C2 88.7(2) . . ?
C1 Mn1 C3 88.6(2) . . ?
C2 Mn1 C3 88.7(2) . . ?
C1 Mn1 N1 179.8(2) . . ?
C2 Mn1 N1 91.18(19) . . ?
C3 Mn1 N1 91.2(2) . . ?
C1 Mn1 N5 94.3(2) . . ?
C2 Mn1 N5 92.7(2) . . ?
C3 Mn1 N5 176.8(2) . . ?
N1 Mn1 N5 85.88(16) . . ?
C1 Mn1 N3 91.84(19) . . ?
C2 Mn1 N3 179.1(2) . . ?
C3 Mn1 N3 91.97(19) . . ?
N1 Mn1 N3 88.27(16) . . ?
N5 Mn1 N3 86.60(15) . . ?
C13 N1 N2 102.9(4) . . ?
C13 N1 Mn1 132.8(3) . . ?
N2 N1 Mn1 123.8(3) . . ?
C11 N2 N1 113.9(4) . . ?
C23 N3 N4 102.0(4) . . ?
C23 N3 Mn1 132.2(4) . . ?
N4 N3 Mn1 125.8(3) . . ?
C21 N4 N3 114.2(5) . . ?
C33 N5 N6 104.1(4) . . ?
C33 N5 Mn1 131.9(3) . . ?
N6 N5 Mn1 123.7(3) . . ?
C31 N6 N5 113.1(4) . . ?
O1 C1 Mn1 176.3(5) . . ?
O2 C2 Mn1 177.6(5) . . ?
O3 C3 Mn1 177.2(5) . . ?
N2 C11 C12 104.8(5) . . ?
N2 C11 C14 122.5(4) . . ?
C12 C11 C14 132.6(5) . . ?
C11 C12 C13 106.6(5) . . ?
N1 C13 C12 111.8(5) . . ?
C15 C14 C17 110.0(6) . . ?
C15 C14 C11 111.1(5) . . ?
C17 C14 C11 108.0(5) . . ?
C15 C14 C16 109.0(6) . . ?
C17 C14 C16 110.0(7) . . ?
C11 C14 C16 108.7(5) . . ?
N4 C21 C22 105.5(5) . . ?
N4 C21 C24 122.6(5) . . ?
C22 C21 C24 131.9(6) . . ?
C21 C22 C23 106.0(5) . . ?
N3 C23 C22 112.3(5) . . ?
C27 C24 C25 109.0(11) . . ?
C27 C24 C26 108.9(12) . . ?
C25 C24 C26 107.7(12) . . ?
C27 C24 C21 112.0(7) . . ?
C25 C24 C21 110.4(6) . . ?
C26 C24 C21 108.7(7) . . ?
N6 C31 C32 104.6(5) . . ?
N6 C31 C34 123.7(5) . . ?
C32 C31 C34 131.6(5) . . ?
C31 C32 C33 107.5(5) . . ?
N5 C33 C32 110.6(5) . . ?
C31 C34 C37 108.5(5) . . ?
C31 C34 C35 111.2(5) . . ?
C37 C34 C35 110.4(6) . . ?
C31 C34 C36 107.5(5) . . ?
C37 C34 C36 109.7(5) . . ?
C35 C34 C36 109.5(6) . . ?
C61 B51 C71 108.7(4) . . ?
C61 B51 C51 108.4(4) . . ?
C71 B51 C51 111.1(3) . . ?
C61 B51 C81 110.7(3) . . ?
C71 B51 C81 108.6(4) . . ?
C51 B51 C81 109.3(3) . . ?
C52 C51 C56 114.9(4) . . ?
C52 C51 B51 121.6(4) . . ?
C56 C51 B51 123.4(4) . . ?
C51 C52 C53 122.4(4) . . ?
C54 C53 C52 121.2(4) . . ?
C54 C53 C57 120.2(4) . . ?
C52 C53 C57 118.6(4) . . ?
C55 C54 C53 117.6(4) . . ?
C54 C55 C56 121.3(4) . . ?
C54 C55 C58 117.7(4) . . ?
C56 C55 C58 121.0(4) . . ?
C55 C56 C51 122.7(4) . . ?
F1 C57 F3 105.3(5) . . ?
F1 C57 F2 105.8(5) . . ?
F3 C57 F2 105.4(4) . . ?
F1 C57 C53 112.9(4) . . ?
F3 C57 C53 112.8(5) . . ?
F2 C57 C53 113.9(4) . . ?
F6 C58 F5 106.6(5) . . ?
F6 C58 F4 105.6(5) . . ?
F5 C58 F4 103.9(4) . . ?
F6 C58 C55 114.2(4) . . ?
F5 C58 C55 114.0(5) . . ?
F4 C58 C55 111.7(5) . . ?
C66 C61 C62 115.0(4) . . ?
C66 C61 B51 123.3(4) . . ?
C62 C61 B51 121.6(4) . . ?
C63 C62 C61 122.4(4) . . ?
C64 C63 C62 120.4(4) . . ?
C64 C63 C67 121.2(5) . . ?
C62 C63 C67 118.4(5) . . ?
C65 C64 C63 118.8(4) . . ?
C64 C65 C66 120.6(4) . . ?
C64 C65 C68 119.1(5) . . ?
C66 C65 C68 120.2(5) . . ?
C65 C66 C61 122.9(4) . . ?
F7 C67 F9 109.0(5) . . ?
F7 C67 F8 101.7(6) . . ?
F9 C67 F8 103.6(5) . . ?
F7 C67 C63 114.2(5) . . ?
F9 C67 C63 114.9(5) . . ?
F8 C67 C63 112.2(5) . . ?
F11 C68 F10 106.4(8) . . ?
F11 C68 F12 103.2(8) . . ?
F10 C68 F12 99.9(8) . . ?
F11 C68 C65 116.1(6) . . ?
F10 C68 C65 114.1(6) . . ?
F12 C68 C65 115.3(5) . . ?
C76 C71 C72 115.5(4) . . ?
C76 C71 B51 123.2(4) . . ?
C72 C71 B51 121.0(4) . . ?
C73 C72 C71 122.0(4) . . ?
C74 C73 C72 120.6(5) . . ?
C74 C73 C77 119.3(5) . . ?
C72 C73 C77 120.0(5) . . ?
C75 C74 C73 118.9(4) . . ?
C74 C75 C76 120.1(4) . . ?
C74 C75 C78 119.5(5) . . ?
C76 C75 C78 120.4(5) . . ?
C71 C76 C75 122.9(4) . . ?
F13 C77 F14 104.8(7) . . ?
F13 C77 F15 106.9(8) . . ?
F14 C77 F15 101.2(7) . . ?
F13 C77 C73 117.4(5) . . ?
F14 C77 C73 111.8(8) . . ?
F15 C77 C73 113.2(7) . . ?
F17 C78 F16 106.3(8) . . ?
F17 C78 F18 98.6(8) . . ?
F16 C78 F18 104.2(8) . . ?
F17 C78 C75 115.1(6) . . ?
F16 C78 C75 116.4(5) . . ?
F18 C78 C75 114.3(6) . . ?
C82 C81 C86 114.7(4) . . ?
C82 C81 B51 121.8(4) . . ?
C86 C81 B51 123.4(4) . . ?
C83 C82 C81 123.4(4) . . ?
C84 C83 C82 120.3(4) . . ?
C84 C83 C87 119.0(5) . . ?
C82 C83 C87 120.7(5) . . ?
C83 C84 C85 117.9(4) . . ?
C84 C85 C86 121.0(4) . . ?
C84 C85 C88 118.0(4) . . ?
C86 C85 C88 121.0(4) . . ?
C85 C86 C81 122.7(4) . . ?
F21 C87 F19 108.2(7) . . ?
F21 C87 F20 104.1(8) . . ?
F19 C87 F20 95.8(7) . . ?
F21 C87 C83 118.0(6) . . ?
F19 C87 C83 116.5(6) . . ?
F20 C87 C83 111.3(6) . . ?
F23 C88 F24 108.1(7) . . ?
F23 C88 F22 106.3(7) . . ?
F24 C88 F22 98.4(6) . . ?
F23 C88 C85 115.0(5) . . ?
F24 C88 C85 115.4(5) . . ?
F22 C88 C85 112.1(6) . . ?

loop_
_geom_bond_atom_site_label_1
_geom_bond_atom_site_label_2
_geom_bond_distance
_geom_bond_site_symmetry_2
_geom_bond_publ_flag
Mn1 C1 1.813(6) . ?
Mn1 C2 1.822(6) . ?
Mn1 C3 1.826(6) . ?
Mn1 N1 2.075(4) . ?
Mn1 N5 2.082(4) . ?
Mn1 N3 2.082(4) . ?
N1 C13 1.334(6) . ?
N1 N2 1.363(6) . ?
N2 C11 1.346(7) . ?
N3 C23 1.325(7) . ?
N3 N4 1.352(6) . ?
N4 C21 1.334(7) . ?
N5 C33 1.321(6) . ?
N5 N6 1.373(6) . ?
N6 C31 1.337(6) . ?
C1 O1 1.154(6) . ?
C2 O2 1.140(6) . ?
C3 O3 1.126(6) . ?
C11 C12 1.369(7) . ?
C11 C14 1.518(7) . ?
C12 C13 1.382(8) . ?
C14 C15 1.512(8) . ?
C14 C17 1.516(9) . ?
C14 C16 1.530(9) . ?
C21 C22 1.343(8) . ?
C21 C24 1.509(8) . ?
C22 C23 1.381(9) . ?
C24 C27 1.461(12) . ?
C24 C25 1.494(13) . ?
C24 C26 1.500(14) . ?
C31 C32 1.372(8) . ?
C31 C34 1.522(8) . ?
C32 C33 1.381(8) . ?
C34 C37 1.522(9) . ?
C34 C35 1.537(9) . ?
C34 C36 1.540(9) . ?
B51 C61 1.641(7) . ?
B51 C71 1.653(7) . ?
B51 C51 1.653(6) . ?
B51 C81 1.660(7) . ?
C51 C52 1.396(6) . ?
C51 C56 1.409(6) . ?
C52 C53 1.397(6) . ?
C53 C54 1.382(7) . ?
C53 C57 1.488(7) . ?
C54 C55 1.381(6) . ?
C55 C56 1.381(6) . ?
C55 C58 1.498(7) . ?
C57 F1 1.333(7) . ?
C57 F3 1.336(7) . ?
C57 F2 1.341(6) . ?
C58 F6 1.299(6) . ?
C58 F5 1.320(6) . ?
C58 F4 1.333(7) . ?
C61 C66 1.404(6) . ?
C61 C62 1.406(6) . ?
C62 C63 1.394(6) . ?
C63 C64 1.384(7) . ?
C63 C67 1.470(8) . ?
C64 C65 1.375(7) . ?
C65 C66 1.385(7) . ?
C65 C68 1.495(7) . ?
C67 F7 1.293(7) . ?
C67 F9 1.306(6) . ?
C67 F8 1.364(8) . ?
C68 F11 1.221(8) . ?
C68 F10 1.245(8) . ?
C68 F12 1.282(8) . ?
C71 C76 1.389(6) . ?
C71 C72 1.414(7) . ?
C72 C73 1.390(7) . ?
C73 C74 1.384(7) . ?
C73 C77 1.498(8) . ?
C74 C75 1.380(7) . ?
C75 C76 1.398(7) . ?
C75 C78 1.481(7) . ?
C77 F13 1.282(8) . ?
C77 F14 1.300(11) . ?
C77 F15 1.311(10) . ?
C78 F17 1.233(9) . ?
C78 F16 1.233(7) . ?
C78 F18 1.244(9) . ?
C81 C82 1.403(6) . ?
C81 C86 1.409(6) . ?
C82 C83 1.400(7) . ?
C83 C84 1.391(7) . ?
C83 C87 1.461(8) . ?
C84 C85 1.394(7) . ?
C85 C86 1.395(7) . ?
C85 C88 1.488(7) . ?
C87 F21 1.240(7) . ?
C87 F19 1.264(8) . ?
C87 F20 1.320(10) . ?
C88 F23 1.240(7) . ?
C88 F24 1.310(7) . ?
C88 F22 1.323(8) . ?
